data_7009667
loop_
_publ_author_name
'Pohl, Siegfried'
'Harmjanz, Michael'
'Schneider, J\"org'
'Saak, Wolfgang'
'Henkel, Gerald'

_publ_section_title
;
 1,3-Bis(N,N,N',N'-tetramethylguanidino)propane: synthesis,
 characterization and bonding properties of the first bidentate,
 peralkylated guanidine ligand&#x200A;&#x2020;
;
_journal_issue 19
_journal_name_full 'Journal of the Chemical Society, Dalton Transactions'
_journal_page_first 3473
_journal_paper_doi 10.1039/b002554m
_journal_year 2000
_chemical_formula_sum 'C13 H30 Cl2 Cu N6'
_chemical_formula_weight 404.87
_space_group_IT_number 61
_symmetry_cell_setting orthorhombic
_symmetry_space_group_name_Hall '-P 2ac 2ab'
_symmetry_space_group_name_H-M 'P b c a'
_atom_sites_solution_hydrogens geom
_atom_sites_solution_primary direct
_atom_sites_solution_secondary difmap
_cell_angle_alpha 90.00
_cell_angle_beta 90.00
_cell_angle_gamma 90.00
_cell_formula_units_Z 16
_cell_length_a 19.0370(10)
_cell_length_b 13.6460(10)
_cell_length_c 30.587(2)
_cell_measurement_reflns_used 18
_cell_measurement_temperature 296
_cell_measurement_theta_max 20
_cell_measurement_theta_min 10
_cell_volume 7945.9(9)
_computing_cell_refinement 'P3 (Siemens, 1991)'
_computing_data_collection 'P3 (Siemens, 1991)'
_computing_data_reduction 'P3 (Siemens, 1991)'
_computing_publication_material 'SHELXL-97 (Sheldrick, 1997)'
_computing_structure_refinement 'SHELXL-97 (Sheldrick, 1997)'
_computing_structure_solution 'SHELXS-90 (Sheldrick, 1990)'
_diffrn_ambient_temperature 296
_diffrn_measured_fraction_theta_full 0.950
_diffrn_measured_fraction_theta_max 0.950
_diffrn_measurement_device_type 'Siemens STOE-AED-2'
_diffrn_measurement_method '\w scans'
_diffrn_radiation_monochromator graphite
_diffrn_radiation_source 'fine-focus sealed tube'
_diffrn_radiation_type MoK\a
_diffrn_radiation_wavelength 0.71073
_diffrn_reflns_av_R_equivalents 0.0000
_diffrn_reflns_av_sigmaI/netI 0.0324
_diffrn_reflns_limit_h_max 21
_diffrn_reflns_limit_h_min 0
_diffrn_reflns_limit_k_max 15
_diffrn_reflns_limit_k_min 0
_diffrn_reflns_limit_l_max 0
_diffrn_reflns_limit_l_min -34
_diffrn_reflns_number 5911
_diffrn_reflns_theta_full 23.99
_diffrn_reflns_theta_max 23.99
_diffrn_reflns_theta_min 1.95
_diffrn_standards_interval_count 99
_diffrn_standards_number 1
_exptl_absorpt_coefficient_mu 1.374
_exptl_absorpt_correction_T_max 0.5325
_exptl_absorpt_correction_T_min 0.4256
_exptl_absorpt_correction_type psi-scan
_exptl_crystal_colour 'dark green'
_exptl_crystal_density_diffrn 1.354
_exptl_crystal_density_method 'not measured'
_exptl_crystal_F_000 3408
_exptl_crystal_size_max 0.75
_exptl_crystal_size_mid 0.52
_exptl_crystal_size_min 0.52
_refine_diff_density_max 0.455
_refine_diff_density_min -0.362
_refine_diff_density_rms 0.078
_refine_ls_extinction_coef 0.00010(5)
_refine_ls_extinction_expression Fc^*^=kFc[1+0.001xFc^2^\l^3^/sin(2\q)]^-1/4^
_refine_ls_extinction_method SHELXL
_refine_ls_goodness_of_fit_ref 1.164
_refine_ls_hydrogen_treatment mixed
_refine_ls_matrix_type full
_refine_ls_number_parameters 400
_refine_ls_number_reflns 5911
_refine_ls_number_restraints 0
_refine_ls_restrained_S_all 1.164
_refine_ls_R_factor_all 0.0900
_refine_ls_R_factor_gt 0.0601
_refine_ls_shift/su_max 0.001
_refine_ls_shift/su_mean 0.000
_refine_ls_structure_factor_coef Fsqd
_refine_ls_weighting_details 'calc w=1/[\s^2^(Fo^2^)+(0.0538P)^2^+19.7537P] where P=(Fo^2^+2Fc^2^)/3'
_refine_ls_weighting_scheme calc
_refine_ls_wR_factor_gt 0.1338
_refine_ls_wR_factor_ref 0.1548
_reflns_number_gt 4432
_reflns_number_total 5911
_reflns_threshold_expression >2sigma(I)
_cod_data_source_file b002554m.txt
_cod_data_source_block (3)
_cod_database_code 7009667

loop_
_symmetry_equiv_pos_as_xyz
'x, y, z'
'-x+1/2, -y, z+1/2'
'-x, y+1/2, -z+1/2'
'x+1/2, -y+1/2, -z'
'-x, -y, -z'
'x-1/2, y, -z-1/2'
'x, -y-1/2, z-1/2'
'-x-1/2, y-1/2, z'

loop_
_atom_site_label
_atom_site_type_symbol
_atom_site_fract_x
_atom_site_fract_y
_atom_site_fract_z
_atom_site_U_iso_or_equiv
_atom_site_adp_type
_atom_site_occupancy
_atom_site_symmetry_multiplicity
_atom_site_calc_flag
_atom_site_refinement_flags
_atom_site_disorder_assembly
_atom_site_disorder_group
Cu1 Cu 0.12265(3) 0.21873(5) 0.51106(2) 0.0390(2) Uani 1 1 d . . .
Cl1 Cl 0.00588(9) 0.23419(18) 0.51867(6) 0.0807(7) Uani 1 1 d . . .
Cl2 Cl 0.12587(9) 0.18279(14) 0.43939(5) 0.0590(5) Uani 1 1 d . . .
N1 N 0.1384(2) 0.1778(3) 0.57264(15) 0.0401(11) Uani 1 1 d . . .
N2 N 0.2166(2) 0.2830(3) 0.51055(15) 0.0396(11) Uani 1 1 d . . .
C1 C 0.1774(3) 0.2514(5) 0.5982(2) 0.0540(17) Uani 1 1 d . . .
H1A H 0.1723 0.2379 0.6291 0.163(9) Uiso 1 1 calc R . .
H1B H 0.1584 0.3161 0.5924 0.163(9) Uiso 1 1 calc R . .
C2 C 0.2556(4) 0.2491(6) 0.5858(2) 0.0618(19) Uani 1 1 d . . .
H2A H 0.2768 0.3111 0.5940 0.163(9) Uiso 1 1 calc R . .
H2B H 0.2786 0.1979 0.6024 0.163(9) Uiso 1 1 calc R . .
C3 C 0.2688(3) 0.2312(5) 0.5371(2) 0.0484(15) Uani 1 1 d . . .
H3A H 0.3155 0.2539 0.5295 0.163(9) Uiso 1 1 calc R . .
H3B H 0.2663 0.1615 0.5311 0.163(9) Uiso 1 1 calc R . .
C4 C 0.0952(3) 0.1162(5) 0.59188(19) 0.0421(14) Uani 1 1 d . . .
N3 N 0.0836(3) 0.0276(4) 0.57328(17) 0.0480(13) Uani 1 1 d . . .
N4 N 0.0631(3) 0.1348(4) 0.63047(17) 0.0577(14) Uani 1 1 d . . .
C5 C 0.1307(4) -0.0088(5) 0.5400(3) 0.071(2) Uani 1 1 d . . .
H5A H 0.1152 -0.0722 0.5304 0.163(9) Uiso 1 1 calc R . .
H5B H 0.1773 -0.0140 0.5518 0.163(9) Uiso 1 1 calc R . .
H5C H 0.1310 0.0356 0.5156 0.163(9) Uiso 1 1 calc R . .
C6 C 0.0131(4) -0.0160(6) 0.5726(3) 0.078(2) Uani 1 1 d . . .
H6A H 0.0149 -0.0785 0.5583 0.163(9) Uiso 1 1 calc R . .
H6B H -0.0184 0.0266 0.5571 0.163(9) Uiso 1 1 calc R . .
H6C H -0.0033 -0.0244 0.6020 0.163(9) Uiso 1 1 calc R . .
C7 C 0.0345(4) 0.2320(6) 0.6401(3) 0.082(2) Uani 1 1 d . . .
H7A H 0.0139 0.2318 0.6688 0.163(9) Uiso 1 1 calc R . .
H7B H -0.0007 0.2484 0.6189 0.163(9) Uiso 1 1 calc R . .
H7C H 0.0716 0.2796 0.6391 0.163(9) Uiso 1 1 calc R . .
C8 C 0.0466(4) 0.0602(7) 0.6631(3) 0.087(3) Uani 1 1 d . . .
H8A H 0.0241 0.0905 0.6877 0.163(9) Uiso 1 1 calc R . .
H8B H 0.0891 0.0288 0.6725 0.163(9) Uiso 1 1 calc R . .
H8C H 0.0157 0.0123 0.6505 0.163(9) Uiso 1 1 calc R . .
C9 C 0.2360(3) 0.3357(4) 0.47703(18) 0.0412(14) Uani 1 1 d . . .
N5 N 0.1950(3) 0.4117(4) 0.46473(17) 0.0575(14) Uani 1 1 d . . .
N6 N 0.2957(3) 0.3202(4) 0.45405(17) 0.0566(15) Uani 1 1 d . . .
C10 C 0.1431(4) 0.4510(5) 0.4945(3) 0.081(2) Uani 1 1 d . . .
H10A H 0.1188 0.5043 0.4807 0.163(9) Uiso 1 1 calc R . .
H10B H 0.1660 0.4741 0.5205 0.163(9) Uiso 1 1 calc R . .
H10C H 0.1101 0.4006 0.5020 0.163(9) Uiso 1 1 calc R . .
C11 C 0.1808(5) 0.4306(6) 0.4185(2) 0.083(3) Uani 1 1 d . . .
H11A H 0.1510 0.4870 0.4158 0.163(9) Uiso 1 1 calc R . .
H11B H 0.1578 0.3747 0.4059 0.163(9) Uiso 1 1 calc R . .
H11C H 0.2242 0.4424 0.4035 0.163(9) Uiso 1 1 calc R . .
C12 C 0.3361(4) 0.3990(7) 0.4330(2) 0.091(3) Uani 1 1 d . . .
H12A H 0.3764 0.3715 0.4186 0.163(9) Uiso 1 1 calc R . .
H12B H 0.3513 0.4451 0.4547 0.163(9) Uiso 1 1 calc R . .
H12C H 0.3071 0.4318 0.4119 0.163(9) Uiso 1 1 calc R . .
C13 C 0.3210(4) 0.2214(6) 0.4444(3) 0.076(2) Uani 1 1 d . . .
H13A H 0.3638 0.2254 0.4280 0.163(9) Uiso 1 1 calc R . .
H13B H 0.2863 0.1869 0.4277 0.163(9) Uiso 1 1 calc R . .
H13C H 0.3295 0.1871 0.4713 0.163(9) Uiso 1 1 calc R . .
Cu2 Cu -0.13459(3) 0.04035(5) 0.76180(2) 0.0398(2) Uani 1 1 d . . .
Cl3 Cl -0.14302(9) 0.09518(14) 0.69262(5) 0.0609(5) Uani 1 1 d . . .
Cl4 Cl -0.01941(8) 0.00742(19) 0.76651(6) 0.0789(6) Uani 1 1 d . . .
N7 N -0.2289(2) -0.0193(3) 0.76227(14) 0.0370(11) Uani 1 1 d . . .
N8 N -0.1443(2) 0.0741(3) 0.82541(14) 0.0405(11) Uani 1 1 d . . .
C14 C -0.2792(3) 0.0296(5) 0.7913(2) 0.0464(15) Uani 1 1 d . . .
H14A H -0.3265 0.0079 0.7845 0.160(9) Uiso 1 1 calc R . .
H14B H -0.2770 0.0999 0.7869 0.160(9) Uiso 1 1 calc R . .
C15 C -0.2620(3) 0.0053(5) 0.83927(19) 0.0508(16) Uani 1 1 d . . .
H15A H -0.2832 0.0548 0.8579 0.160(9) Uiso 1 1 calc R . .
H15B H -0.2833 -0.0572 0.8466 0.160(9) Uiso 1 1 calc R . .
C16 C -0.1833(3) 0.0001(5) 0.84943(19) 0.0486(15) Uani 1 1 d . . .
H16A H -0.1761 0.0095 0.8805 0.160(9) Uiso 1 1 calc R . .
H16B H -0.1657 -0.0644 0.8418 0.160(9) Uiso 1 1 calc R . .
C17 C -0.2514(3) -0.0686(4) 0.72819(18) 0.0397(14) Uani 1 1 d . . .
N9 N -0.2116(3) -0.1428(4) 0.71273(17) 0.0520(13) Uani 1 1 d . . .
N10 N -0.3134(3) -0.0506(4) 0.70790(16) 0.0463(12) Uani 1 1 d . . .
C18 C -0.1585(4) -0.1871(5) 0.7404(3) 0.075(2) Uani 1 1 d . . .
H18A H -0.1352 -0.2386 0.7246 0.160(9) Uiso 1 1 calc R . .
H18B H -0.1804 -0.2139 0.7660 0.160(9) Uiso 1 1 calc R . .
H18C H -0.1248 -0.1384 0.7488 0.160(9) Uiso 1 1 calc R . .
C19 C -0.2018(5) -0.1582(6) 0.6654(3) 0.082(3) Uani 1 1 d . . .
H19A H -0.1722 -0.2141 0.6607 0.160(9) Uiso 1 1 calc R . .
H19B H -0.1803 -0.1012 0.6528 0.160(9) Uiso 1 1 calc R . .
H19C H -0.2467 -0.1692 0.6519 0.160(9) Uiso 1 1 calc R . .
C20 C -0.3378(3) 0.0497(5) 0.7013(2) 0.0603(18) Uani 1 1 d . . .
H20A H -0.3823 0.0487 0.6866 0.160(9) Uiso 1 1 calc R . .
H20B H -0.3043 0.0848 0.6839 0.160(9) Uiso 1 1 calc R . .
H20C H -0.3428 0.0814 0.7291 0.160(9) Uiso 1 1 calc R . .
C21 C -0.3564(4) -0.1273(6) 0.6870(2) 0.067(2) Uani 1 1 d . . .
H21A H -0.3979 -0.0983 0.6748 0.160(9) Uiso 1 1 calc R . .
H21B H -0.3695 -0.1754 0.7084 0.160(9) Uiso 1 1 calc R . .
H21C H -0.3297 -0.1582 0.6642 0.160(9) Uiso 1 1 calc R . .
C22 C -0.0972(3) 0.1281(5) 0.8448(2) 0.0475(15) Uani 1 1 d . . .
N11 N -0.0802(3) 0.2171(4) 0.8275(2) 0.0620(16) Uani 1 1 d . . .
N12 N -0.0653(3) 0.1027(4) 0.88271(18) 0.0604(15) Uani 1 1 d . . .
C23 C -0.1262(5) 0.2628(5) 0.7956(3) 0.085(3) Uani 1 1 d . . .
H23A H -0.1068 0.3247 0.7869 0.160(9) Uiso 1 1 calc R . .
H23B H -0.1717 0.2731 0.8084 0.160(9) Uiso 1 1 calc R . .
H23C H -0.1306 0.2210 0.7705 0.160(9) Uiso 1 1 calc R . .
C24 C -0.0066(5) 0.2488(7) 0.8257(3) 0.095(3) Uani 1 1 d . . .
H24A H -0.0040 0.3127 0.8126 0.160(9) Uiso 1 1 calc R . .
H24B H 0.0200 0.2033 0.8084 0.160(9) Uiso 1 1 calc R . .
H24C H 0.0123 0.2513 0.8547 0.160(9) Uiso 1 1 calc R . .
C25 C -0.0392(4) 0.0036(6) 0.8892(3) 0.074(2) Uani 1 1 d . . .
H25A H -0.0182 -0.0015 0.9177 0.160(9) Uiso 1 1 calc R . .
H25B H -0.0046 -0.0112 0.8673 0.160(9) Uiso 1 1 calc R . .
H25C H -0.0774 -0.0420 0.8870 0.160(9) Uiso 1 1 calc R . .
C26 C -0.0475(4) 0.1741(7) 0.9172(3) 0.092(3) Uani 1 1 d . . .
H26A H -0.0254 0.1407 0.9411 0.160(9) Uiso 1 1 calc R . .
H26B H -0.0897 0.2055 0.9273 0.160(9) Uiso 1 1 calc R . .
H26C H -0.0160 0.2225 0.9056 0.160(9) Uiso 1 1 calc R . .

loop_
_atom_site_aniso_label
_atom_site_aniso_U_11
_atom_site_aniso_U_22
_atom_site_aniso_U_33
_atom_site_aniso_U_23
_atom_site_aniso_U_13
_atom_site_aniso_U_12
Cu1 0.0358(4) 0.0451(4) 0.0362(4) 0.0071(3) -0.0004(3) -0.0056(3)
Cl1 0.0384(9) 0.1324(18) 0.0713(12) 0.0390(12) 0.0042(8) 0.0105(10)
Cl2 0.0595(10) 0.0769(12) 0.0406(8) -0.0050(8) -0.0024(7) -0.0207(9)
N1 0.042(3) 0.041(3) 0.037(3) 0.004(2) 0.001(2) -0.007(2)
N2 0.038(3) 0.047(3) 0.035(3) 0.003(2) -0.002(2) -0.009(2)
C1 0.063(4) 0.058(4) 0.041(4) -0.008(3) -0.001(3) -0.017(3)
C2 0.061(4) 0.073(5) 0.051(4) 0.011(4) -0.012(3) -0.026(4)
C3 0.044(4) 0.051(4) 0.050(4) 0.010(3) -0.006(3) -0.009(3)
C4 0.032(3) 0.055(4) 0.039(3) 0.013(3) -0.004(2) 0.002(3)
N3 0.043(3) 0.041(3) 0.060(3) 0.011(3) -0.007(2) -0.012(2)
N4 0.052(3) 0.072(4) 0.049(3) 0.016(3) 0.013(3) 0.003(3)
C5 0.074(5) 0.049(4) 0.089(6) -0.010(4) 0.005(4) 0.000(4)
C6 0.057(5) 0.072(5) 0.105(6) 0.027(5) -0.022(4) -0.026(4)
C7 0.085(6) 0.094(6) 0.067(5) -0.009(5) 0.022(4) 0.016(5)
C8 0.050(4) 0.142(8) 0.069(5) 0.047(5) 0.017(4) -0.001(5)
C9 0.043(3) 0.047(4) 0.033(3) 0.001(3) 0.000(3) -0.017(3)
N5 0.075(4) 0.051(3) 0.046(3) 0.014(3) 0.003(3) -0.010(3)
N6 0.050(3) 0.076(4) 0.043(3) 0.002(3) 0.008(3) -0.024(3)
C10 0.105(6) 0.049(4) 0.090(6) 0.014(4) 0.017(5) 0.017(4)
C11 0.112(7) 0.076(6) 0.061(5) 0.032(4) -0.015(5) -0.010(5)
C12 0.085(6) 0.138(8) 0.050(4) 0.018(5) 0.006(4) -0.060(6)
C13 0.055(4) 0.102(7) 0.072(5) -0.025(5) 0.008(4) 0.004(4)
Cu2 0.0349(4) 0.0485(4) 0.0360(4) -0.0010(3) 0.0037(3) -0.0049(3)
Cl3 0.0630(10) 0.0776(12) 0.0420(9) 0.0130(8) 0.0018(7) -0.0137(9)
Cl4 0.0380(9) 0.1385(19) 0.0604(11) 0.0015(12) 0.0046(7) 0.0085(10)
N7 0.035(2) 0.042(3) 0.034(3) -0.010(2) 0.006(2) -0.003(2)
N8 0.041(3) 0.048(3) 0.033(3) -0.005(2) 0.002(2) -0.009(2)
C14 0.036(3) 0.054(4) 0.049(4) -0.014(3) 0.008(3) -0.002(3)
C15 0.046(3) 0.072(4) 0.035(3) -0.008(3) 0.005(3) -0.014(3)
C16 0.055(4) 0.054(4) 0.037(3) 0.001(3) 0.001(3) -0.016(3)
C17 0.044(3) 0.039(3) 0.036(3) -0.003(3) 0.009(3) -0.005(3)
N9 0.064(3) 0.041(3) 0.051(3) -0.010(2) 0.002(3) 0.004(3)
N10 0.044(3) 0.047(3) 0.049(3) -0.006(2) -0.006(2) -0.008(2)
C18 0.083(5) 0.053(5) 0.089(6) -0.014(4) -0.005(5) 0.022(4)
C19 0.105(7) 0.077(6) 0.065(5) -0.030(4) 0.016(5) 0.012(5)
C20 0.049(4) 0.066(5) 0.066(5) 0.007(4) -0.002(3) 0.005(3)
C21 0.065(5) 0.081(5) 0.056(4) -0.012(4) -0.011(4) -0.024(4)
C22 0.043(3) 0.052(4) 0.048(4) -0.011(3) 0.007(3) -0.009(3)
N11 0.063(4) 0.050(4) 0.074(4) -0.008(3) 0.006(3) -0.022(3)
N12 0.051(3) 0.076(4) 0.054(4) -0.012(3) -0.009(3) -0.012(3)
C23 0.123(8) 0.037(4) 0.095(6) 0.005(4) -0.010(6) -0.006(4)
C24 0.074(6) 0.087(6) 0.124(8) -0.009(6) 0.016(5) -0.035(5)
C25 0.061(5) 0.090(6) 0.072(5) 0.008(4) -0.018(4) 0.003(4)
C26 0.073(5) 0.135(8) 0.067(5) -0.039(5) -0.016(4) -0.023(5)

loop_
_atom_type_symbol
_atom_type_description
_atom_type_scat_dispersion_real
_atom_type_scat_dispersion_imag
_atom_type_scat_source
C C 0.0033 0.0016 'International Tables Vol C Tables 4.2.6.8 and 6.1.1.4'
H H 0.0000 0.0000 'International Tables Vol C Tables 4.2.6.8 and 6.1.1.4'
N N 0.0061 0.0033 'International Tables Vol C Tables 4.2.6.8 and 6.1.1.4'
Cl Cl 0.1484 0.1585 'International Tables Vol C Tables 4.2.6.8 and 6.1.1.4'
Cu Cu 0.3201 1.2651 'International Tables Vol C Tables 4.2.6.8 and 6.1.1.4'

loop_
_geom_angle_atom_site_label_1
_geom_angle_atom_site_label_2
_geom_angle_atom_site_label_3
_geom_angle
_geom_angle_site_symmetry_1
_geom_angle_site_symmetry_3
_geom_angle_publ_flag
N1 Cu1 N2 89.73(18) . . ?
N1 Cu1 Cl1 94.47(14) . . ?
N2 Cu1 Cl1 148.06(16) . . ?
N1 Cu1 Cl2 149.19(15) . . ?
N2 Cu1 Cl2 93.67(14) . . ?
Cl1 Cu1 Cl2 98.55(7) . . ?
C4 N1 C1 120.9(5) . . ?
C4 N1 Cu1 120.6(4) . . ?
C1 N1 Cu1 112.7(4) . . ?
C9 N2 C3 120.7(5) . . ?
C9 N2 Cu1 120.2(4) . . ?
C3 N2 Cu1 113.1(3) . . ?
N1 C1 C2 110.1(5) . . ?
C3 C2 C1 113.8(5) . . ?
N2 C3 C2 110.6(5) . . ?
N1 C4 N4 123.6(6) . . ?
N1 C4 N3 119.0(5) . . ?
N4 C4 N3 117.4(5) . . ?
C4 N3 C5 120.1(5) . . ?
C4 N3 C6 121.1(6) . . ?
C5 N3 C6 114.7(6) . . ?
C4 N4 C8 124.3(6) . . ?
C4 N4 C7 120.9(6) . . ?
C8 N4 C7 114.4(6) . . ?
N2 C9 N5 118.6(5) . . ?
N2 C9 N6 124.0(6) . . ?
N5 C9 N6 117.4(5) . . ?
C9 N5 C10 120.2(5) . . ?
C9 N5 C11 120.7(6) . . ?
C10 N5 C11 114.7(7) . . ?
C9 N6 C13 121.7(5) . . ?
C9 N6 C12 123.6(7) . . ?
C13 N6 C12 114.4(6) . . ?
N7 Cu2 N8 90.23(18) . . ?
N7 Cu2 Cl4 143.81(16) . . ?
N8 Cu2 Cl4 94.21(14) . . ?
N7 Cu2 Cl3 94.55(14) . . ?
N8 Cu2 Cl3 145.94(15) . . ?
Cl4 Cu2 Cl3 101.35(7) . . ?
C17 N7 C14 120.1(5) . . ?
C17 N7 Cu2 120.2(4) . . ?
C14 N7 Cu2 114.3(3) . . ?
C22 N8 C16 120.9(5) . . ?
C22 N8 Cu2 120.6(4) . . ?
C16 N8 Cu2 112.2(4) . . ?
N7 C14 C15 109.9(5) . . ?
C16 C15 C14 114.3(5) . . ?
N8 C16 C15 111.4(5) . . ?
N7 C17 N9 118.7(5) . . ?
N7 C17 N10 123.6(5) . . ?
N9 C17 N10 117.7(5) . . ?
C17 N9 C18 120.0(5) . . ?
C17 N9 C19 121.4(6) . . ?
C18 N9 C19 115.2(6) . . ?
C17 N10 C20 120.7(5) . . ?
C17 N10 C21 123.5(5) . . ?
C20 N10 C21 115.5(5) . . ?
N8 C22 N12 123.7(6) . . ?
N8 C22 N11 119.3(6) . . ?
N12 C22 N11 117.0(6) . . ?
C22 N11 C23 120.1(6) . . ?
C22 N11 C24 120.3(7) . . ?
C23 N11 C24 115.0(7) . . ?
C22 N12 C25 120.6(6) . . ?
C22 N12 C26 123.1(7) . . ?
C25 N12 C26 115.9(6) . . ?

loop_
_geom_bond_atom_site_label_1
_geom_bond_atom_site_label_2
_geom_bond_distance
_geom_bond_site_symmetry_2
_geom_bond_publ_flag
Cu1 N1 1.988(5) . ?
Cu1 N2 1.992(4) . ?
Cu1 Cl1 2.2451(19) . ?
Cu1 Cl2 2.2473(17) . ?
N1 C4 1.315(7) . ?
N1 C1 1.474(7) . ?
N2 C9 1.306(7) . ?
N2 C3 1.465(7) . ?
C1 C2 1.535(9) . ?
C2 C3 1.529(9) . ?
C4 N4 1.353(8) . ?
C4 N3 1.354(8) . ?
N3 C5 1.445(9) . ?
N3 C6 1.469(8) . ?
N4 C8 1.459(9) . ?
N4 C7 1.464(9) . ?
C9 N5 1.351(8) . ?
C9 N6 1.353(8) . ?
N5 C10 1.446(9) . ?
N5 C11 1.462(9) . ?
N6 C13 1.461(9) . ?
N6 C12 1.472(9) . ?
Cu2 N7 1.972(4) . ?
Cu2 N8 2.008(4) . ?
Cu2 Cl4 2.2429(18) . ?
Cu2 Cl3 2.2503(17) . ?
N7 C17 1.312(7) . ?
N7 C14 1.467(7) . ?
N8 C22 1.304(7) . ?
N8 C16 1.453(7) . ?
C14 C15 1.539(8) . ?
C15 C16 1.532(8) . ?
C17 N9 1.350(7) . ?
C17 N10 1.357(7) . ?
N9 C18 1.450(9) . ?
N9 C19 1.474(9) . ?
N10 C20 1.459(8) . ?
N10 C21 1.474(8) . ?
C22 N12 1.353(8) . ?
C22 N11 1.364(8) . ?
N11 C23 1.452(10) . ?
N11 C24 1.468(10) . ?
N12 C25 1.455(9) . ?
N12 C26 1.475(9) . ?

loop_
_geom_torsion_atom_site_label_1
_geom_torsion_atom_site_label_2
_geom_torsion_atom_site_label_3
_geom_torsion_atom_site_label_4
_geom_torsion
_geom_torsion_site_symmetry_1
_geom_torsion_site_symmetry_2
_geom_torsion_site_symmetry_3
_geom_torsion_site_symmetry_4
_geom_torsion_publ_flag
N2 Cu1 N1 C4 -170.5(5) . . . . ?
Cl1 Cu1 N1 C4 41.2(5) . . . . ?
Cl2 Cu1 N1 C4 -73.8(6) . . . . ?
N2 Cu1 N1 C1 35.9(4) . . . . ?
Cl1 Cu1 N1 C1 -112.4(4) . . . . ?
Cl2 Cu1 N1 C1 132.7(4) . . . . ?
N1 Cu1 N2 C9 -173.2(5) . . . . ?
Cl1 Cu1 N2 C9 -75.2(5) . . . . ?
Cl2 Cu1 N2 C9 37.4(5) . . . . ?
N1 Cu1 N2 C3 34.0(4) . . . . ?
Cl1 Cu1 N2 C3 132.1(4) . . . . ?
Cl2 Cu1 N2 C3 -115.3(4) . . . . ?
C4 N1 C1 C2 130.9(6) . . . . ?
Cu1 N1 C1 C2 -75.6(6) . . . . ?
N1 C1 C2 C3 37.6(8) . . . . ?
C9 N2 C3 C2 132.4(6) . . . . ?
Cu1 N2 C3 C2 -75.0(5) . . . . ?
C1 C2 C3 N2 38.4(7) . . . . ?
C1 N1 C4 N4 25.2(9) . . . . ?
Cu1 N1 C4 N4 -126.2(5) . . . . ?
C1 N1 C4 N3 -152.3(5) . . . . ?
Cu1 N1 C4 N3 56.2(7) . . . . ?
N1 C4 N3 C5 16.1(8) . . . . ?
N4 C4 N3 C5 -161.6(6) . . . . ?
N1 C4 N3 C6 -140.0(6) . . . . ?
N4 C4 N3 C6 42.3(8) . . . . ?
N1 C4 N4 C8 -146.6(6) . . . . ?
N3 C4 N4 C8 30.9(9) . . . . ?
N1 C4 N4 C7 40.9(9) . . . . ?
N3 C4 N4 C7 -141.6(6) . . . . ?
C3 N2 C9 N5 -152.8(5) . . . . ?
Cu1 N2 C9 N5 56.5(7) . . . . ?
C3 N2 C9 N6 25.9(8) . . . . ?
Cu1 N2 C9 N6 -124.8(5) . . . . ?
N2 C9 N5 C10 17.5(9) . . . . ?
N6 C9 N5 C10 -161.4(6) . . . . ?
N2 C9 N5 C11 -137.8(6) . . . . ?
N6 C9 N5 C11 43.3(8) . . . . ?
N2 C9 N6 C13 38.6(9) . . . . ?
N5 C9 N6 C13 -142.6(6) . . . . ?
N2 C9 N6 C12 -148.0(6) . . . . ?
N5 C9 N6 C12 30.8(9) . . . . ?
N8 Cu2 N7 C17 -171.7(4) . . . . ?
Cl4 Cu2 N7 C17 -74.2(5) . . . . ?
Cl3 Cu2 N7 C17 42.1(4) . . . . ?
N8 Cu2 N7 C14 34.3(4) . . . . ?
Cl4 Cu2 N7 C14 131.8(4) . . . . ?
Cl3 Cu2 N7 C14 -111.9(4) . . . . ?
N7 Cu2 N8 C22 -172.6(5) . . . . ?
Cl4 Cu2 N8 C22 43.3(5) . . . . ?
Cl3 Cu2 N8 C22 -74.2(6) . . . . ?
N7 Cu2 N8 C16 35.0(4) . . . . ?
Cl4 Cu2 N8 C16 -109.0(4) . . . . ?
Cl3 Cu2 N8 C16 133.5(4) . . . . ?
C17 N7 C14 C15 132.1(5) . . . . ?
Cu2 N7 C14 C15 -73.9(5) . . . . ?
N7 C14 C15 C16 37.8(7) . . . . ?
C22 N8 C16 C15 133.6(6) . . . . ?
Cu2 N8 C16 C15 -74.2(5) . . . . ?
C14 C15 C16 N8 37.5(7) . . . . ?
C14 N7 C17 N9 -153.5(5) . . . . ?
Cu2 N7 C17 N9 54.0(7) . . . . ?
C14 N7 C17 N10 25.2(8) . . . . ?
Cu2 N7 C17 N10 -127.3(5) . . . . ?
N7 C17 N9 C18 19.6(9) . . . . ?
N10 C17 N9 C18 -159.2(6) . . . . ?
N7 C17 N9 C19 -138.6(6) . . . . ?
N10 C17 N9 C19 42.6(8) . . . . ?
N7 C17 N10 C20 39.8(8) . . . . ?
N9 C17 N10 C20 -141.5(6) . . . . ?
N7 C17 N10 C21 -147.2(6) . . . . ?
N9 C17 N10 C21 31.5(9) . . . . ?
C16 N8 C22 N12 21.3(9) . . . . ?
Cu2 N8 C22 N12 -128.6(5) . . . . ?
C16 N8 C22 N11 -156.3(6) . . . . ?
Cu2 N8 C22 N11 53.8(7) . . . . ?
N8 C22 N11 C23 16.8(9) . . . . ?
N12 C22 N11 C23 -160.9(7) . . . . ?
N8 C22 N11 C24 -137.9(7) . . . . ?
N12 C22 N11 C24 44.4(9) . . . . ?
N8 C22 N12 C25 44.5(9) . . . . ?
N11 C22 N12 C25 -137.9(7) . . . . ?
N8 C22 N12 C26 -142.7(7) . . . . ?
N11 C22 N12 C26 35.0(9) . . . . ?
